data_2023467
loop_
_publ_author_name
'Yamane, Hisanori'
'Funahashi, Shiro'
'Hirosaki, Naoto'
'Takeda, Takashi'

_publ_section_title
;
 Orthosilicates with glaserite-type crystal structures:
 Na<sub>2</sub>BaZr[SiO<sub>4</sub>]<sub>2</sub> and
 Na<sub>2</sub>BaHf[SiO<sub>4</sub>]<sub>2</sub>.
;
_journal_coeditor_code WM5753
_journal_issue 'Pt 5'
_journal_name_full 'Acta crystallographica. Section E, Crystallographic communications'
_journal_page_first 368
_journal_page_last 371
_journal_paper_doi 10.1107/S2056989025002956
_journal_volume 81
_journal_year 2025
_chemical_formula_iupac 'Na2 Ba Hf [Si O4]2'
_chemical_formula_moiety 'Hf O8 Si2, Ba, 2(Na)'
_chemical_formula_sum 'Ba Hf Na2 O8 Si2'
_chemical_formula_weight 545.99
_chemical_name_systematic
;
Disodium barium hafnium bis(orthosilicate)
;
_space_group_crystal_system trigonal
_space_group_IT_number 147
_space_group_name_Hall '-P 3'
_space_group_name_H-M_alt 'P -3'
_atom_sites_solution_primary dual
_cell_angle_alpha 90
_cell_angle_beta 90
_cell_angle_gamma 120
_cell_formula_units_Z 1
_cell_length_a 5.3889(2)
_cell_length_b 5.3889(2)
_cell_length_c 7.1996(2)
_cell_measurement_reflns_used 7145
_cell_measurement_temperature 293(2)
_cell_measurement_theta_max 50.9650
_cell_measurement_theta_min 2.8010
_cell_volume 181.067(11)
_computing_cell_refinement
;
CrysAlisPro (Rigaku OD, 2023)
;
_computing_data_collection
;
CrysAlisPro (Rigaku OD, 2023)
;
_computing_data_reduction
;
CrysAlisPro (Rigaku OD, 2023)
;
_computing_molecular_graphics
;
<i>VESTA</i> (Momma & Izumi, 2011)
;
_computing_publication_material
;
Olex2 (Dolomanov <i>et al.</i>,  2009),
publCIF (Westrip, 2010)
;
_computing_structure_refinement
;
SHELXL (Sheldrick, 2015b)
;
_computing_structure_solution
;
<i>SHELXT</i> (Sheldrick, 2015a)
;
_diffrn_ambient_temperature 293(2)
_diffrn_detector 'Hybrid Pixel Array Detector'
_diffrn_detector_area_resol_mean 10.0000
_diffrn_measured_fraction_theta_full 1.000
_diffrn_measured_fraction_theta_max 1.000
_diffrn_measurement_device 'four-circle diffractometer'
_diffrn_measurement_device_type 'ROD, Synergy Custom system, HyPix-Arc 150'
_diffrn_measurement_method '\w scans'
_diffrn_radiation_monochromator mirror
_diffrn_radiation_probe x-ray
_diffrn_radiation_type 'Mo K\a'
_diffrn_radiation_wavelength 0.71073
_diffrn_reflns_av_R_equivalents 0.0454
_diffrn_reflns_av_unetI/netI 0.0154
_diffrn_reflns_limit_h_max 7
_diffrn_reflns_limit_h_min -8
_diffrn_reflns_limit_k_max 8
_diffrn_reflns_limit_k_min -8
_diffrn_reflns_limit_l_max 11
_diffrn_reflns_limit_l_min -11
_diffrn_reflns_number 8609
_diffrn_reflns_theta_full 25.242
_diffrn_reflns_theta_max 34.946
_diffrn_reflns_theta_min 2.829
_diffrn_source 'Rotating-anode X-ray tube'
_exptl_absorpt_coefficient_mu 20.193
_exptl_absorpt_correction_T_max 0.883
_exptl_absorpt_correction_T_min 0.641
_exptl_absorpt_correction_type gaussian
_exptl_absorpt_process_details
;
(CrysAlisPro; Rigaku OD, 2023)
;
_exptl_crystal_colour colourless
_exptl_crystal_density_diffrn 5.007
_exptl_crystal_description plate
_exptl_crystal_F_000 242
_exptl_crystal_size_max 0.032
_exptl_crystal_size_mid 0.025
_exptl_crystal_size_min 0.008
_refine_diff_density_max 0.609
_refine_diff_density_min -0.603
_refine_ls_extinction_method none
_refine_ls_goodness_of_fit_ref 1.106
_refine_ls_hydrogen_treatment undef
_refine_ls_matrix_type full
_refine_ls_number_parameters 24
_refine_ls_number_reflns 538
_refine_ls_number_restraints 0
_refine_ls_restrained_S_all 1.106
_refine_ls_R_factor_all 0.0107
_refine_ls_R_factor_gt 0.0103
_refine_ls_shift/su_max 0.000
_refine_ls_shift/su_mean 0.000
_refine_ls_structure_factor_coef Fsqd
_refine_ls_weighting_details 'w=1/[\s^2^(Fo^2^)+(0.0035P)^2^+0.1631P] where P=(Fo^2^+2Fc^2^)/3'
_refine_ls_weighting_scheme calc
_refine_ls_wR_factor_gt 0.0234
_refine_ls_wR_factor_ref 0.0235
_reflns_number_gt 532
_reflns_number_total 538
_reflns_threshold_expression 'I > 2\s(I)'
_cod_data_source_file wm5753.cif
_cod_data_source_block II
_cod_depositor_comments 'Adding full bibliography for 2023466--2023467.cif.'
_cod_original_cell_volume 181.067(14)
_cod_database_code 2023467
_shelx_space_group_comment
;
The symmetry employed for this shelxl refinement is uniquely defined
by the following loop, which should always be used as a source of
symmetry information in preference to the above space-group names.
They are only intended as comments.
;
_shelx_estimated_absorpt_t_min 0.564
_shelx_estimated_absorpt_t_max 0.855

loop_
_space_group_symop_operation_xyz
'x, y, z'
'-y, x-y, z'
'-x+y, -x, z'
'-x, -y, -z'
'y, -x+y, -z'
'x-y, x, -z'

loop_
_atom_site_type_symbol
_atom_site_label
_atom_site_fract_x
_atom_site_fract_y
_atom_site_fract_z
_atom_site_U_iso_or_equiv
_atom_site_adp_type
_atom_site_calc_flag
_atom_site_occupancy
_atom_site_disorder_assembly
_atom_site_disorder_group
Na Na1 0.333333 0.666667 0.7096(2) 0.0148(2) Uani d 1 . .
Ba Ba1 0.000000 0.000000 0.000000 0.01327(5) Uani d 1 . .
Hf Hf1 0.000000 0.000000 0.500000 0.00516(4) Uani d 1 . .
Si Si1 0.333333 0.666667 0.24191(11) 0.00532(12) Uani d 1 . .
O O1 0.1238(3) 0.3468(3) 0.3269(2) 0.0118(4) Uani d 1 . .
O O2 0.333333 0.666667 0.0232(3) 0.0187(5) Uani d 1 . .

loop_
_atom_site_aniso_label
_atom_site_aniso_U_11
_atom_site_aniso_U_22
_atom_site_aniso_U_33
_atom_site_aniso_U_12
_atom_site_aniso_U_13
_atom_site_aniso_U_23
Na1 0.0142(4) 0.0142(4) 0.0159(6) 0.00710(18) 0.000 0.000
Ba1 0.01685(8) 0.01685(8) 0.00611(10) 0.00842(4) 0.000 0.000
Hf1 0.00461(5) 0.00461(5) 0.00626(7) 0.00231(2) 0.000 0.000
Si1 0.00477(18) 0.00477(18) 0.0064(3) 0.00239(9) 0.000 0.000
O1 0.0111(9) 0.0074(6) 0.0146(7) 0.0030(5) 0.0012(5) 0.0043(5)
O2 0.0245(7) 0.0245(7) 0.0073(9) 0.0122(4) 0.000 0.000

loop_
_atom_type_symbol
_atom_type_description
_atom_type_scat_dispersion_real
_atom_type_scat_dispersion_imag
_atom_type_scat_source
Na Na 0.0362 0.0249 'International Tables Vol C Tables 4.2.6.8 and 6.1.1.4'
Ba Ba -0.3244 2.2819 'International Tables Vol C Tables 4.2.6.8 and 6.1.1.4'
Hf Hf -0.5830 6.1852 'International Tables Vol C Tables 4.2.6.8 and 6.1.1.4'
Si Si 0.0817 0.0704 'International Tables Vol C Tables 4.2.6.8 and 6.1.1.4'
O O 0.0106 0.0060 'International Tables Vol C Tables 4.2.6.8 and 6.1.1.4'

loop_
_exptl_crystal_face_index_h
_exptl_crystal_face_index_k
_exptl_crystal_face_index_l
_exptl_crystal_face_perp_dist
0 0 -1 0.0057
0 0 1 0.0019
0 1 0 0.0116
-3 -5 1 0.0111
1 -5 0 0.0133
5 -3 -1 0.0116
-5 4 1 0.0145

loop_
_geom_angle_atom_site_label_1
_geom_angle_atom_site_label_2
_geom_angle_atom_site_label_3
_geom_angle_site_symmetry_1
_geom_angle_site_symmetry_3
_geom_angle
_geom_angle_publ_flag
Si1 Na1 Hf1 4_666 1_565 160.53(5) ?
Si1 Na1 Hf1 4_676 1_565 66.522(10) ?
Si1 Na1 Hf1 4_566 1_565 66.522(10) ?
Si1 Na1 Hf1 . 1_565 64.13(2) ?
Si1 Na1 Si1 4_676 4_666 118.773(12) ?
Si1 Na1 Si1 4_676 4_566 118.773(12) ?
Si1 Na1 Si1 4_566 4_666 118.773(12) ?
Si1 Na1 Si1 4_676 . 96.40(3) ?
Si1 Na1 Si1 4_566 . 96.40(3) ?
Si1 Na1 Si1 4_666 . 96.40(3) ?
O1 Na1 Hf1 4_666 1_565 138.33(5) ?
O1 Na1 Hf1 5_566 1_565 36.38(3) ?
O1 Na1 Hf1 6_556 1_565 86.70(3) ?
O1 Na1 Hf1 4_566 1_565 35.92(4) ?
O1 Na1 Hf1 5_556 1_565 137.65(5) ?
O1 Na1 Hf1 6_666 1_565 85.99(4) ?
O1 Na1 Si1 4_566 4_676 92.15(4) ?
O1 Na1 Si1 4_666 4_666 30.94(3) ?
O1 Na1 Si1 4_566 4_666 148.71(4) ?
O1 Na1 Si1 6_666 4_676 31.12(4) ?
O1 Na1 Si1 5_566 . 84.93(4) ?
O1 Na1 Si1 5_556 4_676 148.71(4) ?
O1 Na1 Si1 5_566 4_666 148.92(3) ?
O1 Na1 Si1 5_566 4_676 30.94(3) ?
O1 Na1 Si1 6_666 . 83.83(5) ?
O1 Na1 Si1 6_556 4_676 148.92(3) ?
O1 Na1 Si1 4_666 . 84.93(4) ?
O1 Na1 Si1 4_666 4_676 91.76(3) ?
O1 Na1 Si1 5_556 4_666 31.12(4) ?
O1 Na1 Si1 4_566 4_566 31.12(4) ?
O1 Na1 Si1 6_556 4_666 91.76(3) ?
O1 Na1 Si1 6_666 4_566 148.71(4) ?
O1 Na1 Si1 4_566 . 83.83(5) ?
O1 Na1 Si1 5_556 4_566 92.15(4) ?
O1 Na1 Si1 5_556 . 83.83(5) ?
O1 Na1 Si1 5_566 4_566 91.76(3) ?
O1 Na1 Si1 6_556 . 84.93(4) ?
O1 Na1 Si1 6_556 4_566 30.94(3) ?
O1 Na1 Si1 4_666 4_566 148.92(3) ?
O1 Na1 Si1 6_666 4_666 92.15(4) ?
O1 Na1 O1 5_556 4_666 57.02(7) ?
O1 Na1 O1 4_566 5_566 62.36(7) ?
O1 Na1 O1 6_666 6_556 168.44(9) ?
O1 Na1 O1 5_556 6_556 62.36(7) ?
O1 Na1 O1 5_556 5_566 168.44(9) ?
O1 Na1 O1 5_566 4_666 119.229(13) ?
O1 Na1 O1 6_666 5_556 118.859(19) ?
O1 Na1 O1 6_556 4_666 119.229(13) ?
O1 Na1 O1 6_666 5_566 57.02(7) ?
O1 Na1 O1 4_566 4_666 168.44(9) ?
O1 Na1 O1 4_566 6_556 57.02(7) ?
O1 Na1 O1 6_666 4_666 62.36(7) ?
O1 Na1 O1 4_566 6_666 118.859(19) ?
O1 Na1 O1 4_566 5_556 118.859(19) ?
O1 Na1 O1 5_566 6_556 119.229(13) ?
O2 Na1 Hf1 1_556 1_565 115.87(2) ?
O2 Na1 Si1 1_556 4_666 83.60(3) ?
O2 Na1 Si1 1_556 . 180.0 ?
O2 Na1 Si1 1_556 4_566 83.60(3) ?
O2 Na1 Si1 1_556 4_676 83.60(3) ?
O2 Na1 O1 1_556 6_556 95.07(4) ?
O2 Na1 O1 1_556 5_556 96.17(5) ?
O2 Na1 O1 1_556 5_566 95.07(4) ?
O2 Na1 O1 1_556 6_666 96.17(5) ?
O2 Na1 O1 1_556 4_566 96.17(5) ?
O2 Na1 O1 1_556 4_666 95.07(4) ?
O1 Ba1 O1 3 . 59.36(5) ?
O1 Ba1 O1 4 . 180.0 ?
O1 Ba1 O1 6 2 120.64(5) ?
O1 Ba1 O1 5 2 180.00(8) ?
O1 Ba1 O1 4 2 120.64(5) ?
O1 Ba1 O1 4 5 59.36(5) ?
O1 Ba1 O1 3 2 59.36(5) ?
O1 Ba1 O1 6 5 59.36(5) ?
O1 Ba1 O1 3 5 120.64(5) ?
O1 Ba1 O1 6 . 120.64(5) ?
O1 Ba1 O1 4 6 59.36(5) ?
O1 Ba1 O1 5 . 120.64(5) ?
O1 Ba1 O1 4 3 120.64(5) ?
O1 Ba1 O1 6 3 180.00(10) ?
O1 Ba1 O1 2 . 59.36(5) ?
O1 Ba1 O2 5 4_665 52.61(5) ?
O1 Ba1 O2 . . 52.61(5) ?
O1 Ba1 O2 6 4_665 108.55(5) ?
O1 Ba1 O2 . 4_665 80.96(5) ?
O1 Ba1 O2 5 4 108.55(5) ?
O1 Ba1 O2 6 1_445 71.45(5) ?
O1 Ba1 O2 3 . 99.04(5) ?
O1 Ba1 O2 5 1_445 127.39(5) ?
O1 Ba1 O2 6 4 99.04(5) ?
O1 Ba1 O2 . 1_445 99.04(5) ?
O1 Ba1 O2 . 4 127.39(5) ?
O1 Ba1 O2 . 4_565 71.45(5) ?
O1 Ba1 O2 6 . 80.96(5) ?
O1 Ba1 O2 4 1_545 71.45(5) ?
O1 Ba1 O2 5 . 71.45(5) ?
O1 Ba1 O2 6 1_545 127.39(5) ?
O1 Ba1 O2 4 4 52.61(5) ?
O1 Ba1 O2 3 1_545 52.61(5) ?
O1 Ba1 O2 3 4 80.96(5) ?
O1 Ba1 O2 5 1_545 80.96(5) ?
O1 Ba1 O2 2 4 71.45(5) ?
O1 Ba1 O2 2 1_545 99.04(5) ?
O1 Ba1 O2 4 4_665 99.04(5) ?
O1 Ba1 O2 . 1_545 108.55(5) ?
O1 Ba1 O2 3 4_665 71.45(5) ?
O1 Ba1 O2 4 . 127.39(5) ?
O1 Ba1 O2 2 4_665 127.39(5) ?
O1 Ba1 O2 4 4_565 108.55(5) ?
O1 Ba1 O2 4 1_445 80.96(5) ?
O1 Ba1 O2 6 4_565 52.61(5) ?
O1 Ba1 O2 3 1_445 108.55(5) ?
O1 Ba1 O2 3 4_565 127.39(5) ?
O1 Ba1 O2 2 1_445 52.61(5) ?
O1 Ba1 O2 5 4_565 99.04(5) ?
O1 Ba1 O2 2 4_565 80.96(5) ?
O1 Ba1 O2 2 . 108.55(5) ?
O2 Ba1 O2 4_565 4_665 119.716(8) ?
O2 Ba1 O2 4_565 4 119.716(8) ?
O2 Ba1 O2 4 1_445 60.285(8) ?
O2 Ba1 O2 1_545 4_665 60.284(8) ?
O2 Ba1 O2 1_545 1_445 119.716(8) ?
O2 Ba1 O2 . 4_665 60.285(8) ?
O2 Ba1 O2 4_565 1_545 180.0 ?
O2 Ba1 O2 4 4_665 119.715(8) ?
O2 Ba1 O2 4_565 1_445 60.284(8) ?
O2 Ba1 O2 . 4 180.0 ?
O2 Ba1 O2 . 1_445 119.715(8) ?
O2 Ba1 O2 4_565 . 60.285(8) ?
O2 Ba1 O2 1_545 4 60.284(8) ?
O2 Ba1 O2 1_545 . 119.715(8) ?
O2 Ba1 O2 4_665 1_445 180.0 ?
Na1 Hf1 Na1 4_566 4_666 102.38(3) ?
Na1 Hf1 Na1 4_566 4_556 102.38(3) ?
Na1 Hf1 Na1 . 1_445 102.38(3) ?
Na1 Hf1 Na1 1_445 4_666 180.0 ?
Na1 Hf1 Na1 1_545 1_445 102.38(3) ?
Na1 Hf1 Na1 1_545 4_566 180.0 ?
Na1 Hf1 Na1 1_545 4_556 77.62(3) ?
Na1 Hf1 Na1 1_545 4_666 77.62(3) ?
Na1 Hf1 Na1 . 4_556 180.0 ?
Na1 Hf1 Na1 . 4_666 77.62(3) ?
Na1 Hf1 Na1 4_566 1_445 77.62(3) ?
Na1 Hf1 Na1 4_556 4_666 102.38(3) ?
Na1 Hf1 Na1 4_556 1_445 77.62(3) ?
Na1 Hf1 Na1 1_545 . 102.38(3) ?
Na1 Hf1 Na1 4_566 . 77.62(3) ?
O1 Hf1 Na1 6_556 1_545 116.29(5) ?
O1 Hf1 Na1 2 1_445 63.71(5) ?
O1 Hf1 Na1 5_556 . 44.07(4) ?
O1 Hf1 Na1 3 1_545 63.71(5) ?
O1 Hf1 Na1 4_556 1_445 58.91(4) ?
O1 Hf1 Na1 4_556 1_545 44.07(4) ?
O1 Hf1 Na1 6_556 4_566 63.71(5) ?
O1 Hf1 Na1 4_556 . 116.29(5) ?
O1 Hf1 Na1 6_556 1_445 44.07(4) ?
O1 Hf1 Na1 5_556 4_566 121.09(4) ?
O1 Hf1 Na1 4_556 4_566 135.93(4) ?
O1 Hf1 Na1 2 4_666 116.29(5) ?
O1 Hf1 Na1 6_556 4_666 135.93(4) ?
O1 Hf1 Na1 . 4_666 58.91(4) ?
O1 Hf1 Na1 5_556 1_445 116.29(5) ?
O1 Hf1 Na1 2 4_556 44.07(4) ?
O1 Hf1 Na1 . 1_445 121.09(4) ?
O1 Hf1 Na1 . 4_556 116.29(5) ?
O1 Hf1 Na1 3 1_445 135.93(4) ?
O1 Hf1 Na1 6_556 4_556 121.09(4) ?
O1 Hf1 Na1 4_556 4_666 121.09(4) ?
O1 Hf1 Na1 3 4_556 58.91(4) ?
O1 Hf1 Na1 . 1_545 135.93(4) ?
O1 Hf1 Na1 4_556 4_556 63.71(5) ?
O1 Hf1 Na1 5_556 4_666 63.71(5) ?
O1 Hf1 Na1 2 4_566 58.91(4) ?
O1 Hf1 Na1 . 4_566 44.07(4) ?
O1 Hf1 Na1 5_556 4_556 135.93(4) ?
O1 Hf1 Na1 3 4_666 44.07(4) ?
O1 Hf1 Na1 2 . 135.93(4) ?
O1 Hf1 Na1 5_556 1_545 58.91(4) ?
O1 Hf1 Na1 . . 63.71(5) ?
O1 Hf1 Na1 2 1_545 121.09(4) ?
O1 Hf1 Na1 6_556 . 58.91(4) ?
O1 Hf1 Na1 3 . 121.09(4) ?
O1 Hf1 Na1 3 4_566 116.29(5) ?
O1 Hf1 O1 5_556 4_556 87.19(7) ?
O1 Hf1 O1 5_556 6_556 87.19(7) ?
O1 Hf1 O1 . 3 87.19(7) ?
O1 Hf1 O1 2 4_556 92.81(7) ?
O1 Hf1 O1 5_556 3 92.81(7) ?
O1 Hf1 O1 . 4_556 180.0 ?
O1 Hf1 O1 2 . 87.19(7) ?
O1 Hf1 O1 6_556 4_556 87.19(7) ?
O1 Hf1 O1 . 6_556 92.81(7) ?
O1 Hf1 O1 3 4_556 92.81(7) ?
O1 Hf1 O1 2 3 87.19(7) ?
O1 Hf1 O1 5_556 2 180.0 ?
O1 Hf1 O1 6_556 3 180.0 ?
O1 Hf1 O1 5_556 . 92.81(7) ?
O1 Hf1 O1 2 6_556 92.81(7) ?
Na1 Si1 Na1 4_676 4_566 118.773(12) ?
Na1 Si1 Na1 4_666 . 83.60(3) ?
Na1 Si1 Na1 4_566 . 83.60(3) ?
Na1 Si1 Na1 4_566 4_666 118.772(12) ?
Na1 Si1 Na1 4_676 . 83.60(3) ?
Na1 Si1 Na1 4_676 4_666 118.772(12) ?
Na1 Si1 Ba1 4_676 1_565 67.724(16) ?
Na1 Si1 Ba1 4_566 1_665 157.16(4) ?
Na1 Si1 Ba1 . . 119.240(11) ?
Na1 Si1 Ba1 4_666 1_565 157.16(4) ?
Na1 Si1 Ba1 . 1_665 119.240(11) ?
Na1 Si1 Ba1 . 1_565 119.240(11) ?
Na1 Si1 Ba1 4_676 1_665 67.723(16) ?
Na1 Si1 Ba1 4_676 . 157.16(4) ?
Na1 Si1 Ba1 4_666 1_665 67.723(16) ?
Na1 Si1 Ba1 4_566 . 67.723(16) ?
Na1 Si1 Ba1 4_666 . 67.723(16) ?
Na1 Si1 Ba1 4_566 1_565 67.724(16) ?
Ba1 Si1 Ba1 . 1_665 98.169(14) ?
Ba1 Si1 Ba1 1_565 . 98.169(14) ?
Ba1 Si1 Ba1 1_565 1_665 98.169(14) ?
O1 Si1 Na1 3_565 4_676 50.52(5) ?
O1 Si1 Na1 2_665 . 68.03(6) ?
O1 Si1 Na1 . 4_676 149.93(7) ?
O1 Si1 Na1 2_665 4_566 149.94(7) ?
O1 Si1 Na1 3_565 4_566 69.22(5) ?
O1 Si1 Na1 3_565 4_666 149.94(7) ?
O1 Si1 Na1 . . 68.03(6) ?
O1 Si1 Na1 . 4_666 69.22(5) ?
O1 Si1 Na1 2_665 4_676 69.22(5) ?
O1 Si1 Na1 2_665 4_666 50.51(5) ?
O1 Si1 Na1 . 4_566 50.51(5) ?
O1 Si1 Na1 3_565 . 68.03(6) ?
O1 Si1 Ba1 . 1_665 134.78(5) ?
O1 Si1 Ba1 3_565 1_565 52.13(6) ?
O1 Si1 Ba1 3_565 1_665 117.23(5) ?
O1 Si1 Ba1 2_665 1_665 52.13(6) ?
O1 Si1 Ba1 . 1_565 117.23(5) ?
O1 Si1 Ba1 2_665 . 117.23(5) ?
O1 Si1 Ba1 . . 52.13(6) ?
O1 Si1 Ba1 2_665 1_565 134.78(5) ?
O1 Si1 Ba1 3_565 . 134.78(6) ?
O1 Si1 O1 3_565 . 106.86(7) ?
O1 Si1 O1 . 2_665 106.86(7) ?
O1 Si1 O1 3_565 2_665 106.86(7) ?
O2 Si1 Na1 . . 180.0 ?
O2 Si1 Na1 . 4_666 96.40(3) ?
O2 Si1 Na1 . 4_566 96.40(3) ?
O2 Si1 Na1 . 4_676 96.40(3) ?
O2 Si1 Ba1 . . 60.760(11) ?
O2 Si1 Ba1 . 1_665 60.760(11) ?
O2 Si1 Ba1 . 1_565 60.760(11) ?
O2 Si1 O1 . . 111.97(6) ?
O2 Si1 O1 . 2_665 111.97(6) ?
O2 Si1 O1 . 3_565 111.97(6) ?
Na1 O1 Na1 4_566 4_666 168.44(9) ?
Na1 O1 Ba1 4_566 . 89.42(6) ?
Ba1 O1 Na1 . 4_666 79.80(5) ?
Hf1 O1 Na1 . 4_666 84.71(5) ?
Hf1 O1 Na1 . 4_566 100.01(6) ?
Hf1 O1 Ba1 . . 92.35(6) ?
Si1 O1 Na1 . 4_566 98.37(7) ?
Si1 O1 Na1 . 4_666 79.84(6) ?
Si1 O1 Ba1 . . 101.12(7) ?
Si1 O1 Hf1 . . 157.27(10) ?
Na1 O2 Ba1 1_554 1_665 86.93(4) ?
Na1 O2 Ba1 1_554 1_565 86.93(4) ?
Na1 O2 Ba1 1_554 . 86.93(4) ?
Ba1 O2 Ba1 1_565 1_665 119.715(8) ?
Ba1 O2 Ba1 . 1_665 119.715(8) ?
Ba1 O2 Ba1 1_565 . 119.715(8) ?
Si1 O2 Na1 . 1_554 180.0 ?
Si1 O2 Ba1 . . 93.07(4) ?
Si1 O2 Ba1 . 1_565 93.07(4) ?
Si1 O2 Ba1 . 1_665 93.07(4) ?

loop_
_geom_bond_atom_site_label_1
_geom_bond_atom_site_label_2
_geom_bond_site_symmetry_2
_geom_bond_distance
_geom_bond_publ_flag
Na1 Hf1 1_565 3.4579(6) ?
Na1 Si1 . 3.3670(16) ?
Na1 Si1 4_676 3.1308(2) ?
Na1 Si1 4_666 3.1308(2) ?
Na1 Si1 4_566 3.1308(2) ?
Na1 O1 5_556 2.4423(15) yes
Na1 O1 4_566 2.4423(15) ?
Na1 O1 6_666 2.4423(15) ?
Na1 O1 6_556 2.9738(15) yes
Na1 O1 5_566 2.9738(15) ?
Na1 O1 4_666 2.9738(15) ?
Na1 O1 . 3.145(2) yes
Na1 O1 3_565 3.145(2) ?
Na1 O1 2_665 3.145(2) ?
Na1 O2 1_556 2.258(3) yes
Ba1 O1 5 2.8687(16) ?
Ba1 O1 3 2.8687(16) ?
Ba1 O1 4 2.8687(16) ?
Ba1 O1 . 2.8687(16) yes
Ba1 O1 6 2.8687(16) ?
Ba1 O1 2 2.8687(16) ?
Ba1 O2 4_565 3.11574(17) ?
Ba1 O2 4_665 3.11577(17) ?
Ba1 O2 4 3.11577(17) ?
Ba1 O2 1_545 3.11574(17) ?
Ba1 O2 . 3.11576(17) yes
Ba1 O2 1_445 3.11577(17) ?
Hf1 O1 5_556 2.0600(15) ?
Hf1 O1 4_556 2.0600(15) ?
Hf1 O1 3 2.0600(15) ?
Hf1 O1 . 2.0600(15) yes
Hf1 O1 6_556 2.0600(15) ?
Hf1 O1 2 2.0600(15) ?
Si1 O1 2_665 1.6354(16) ?
Si1 O1 . 1.6354(16) yes
Si1 O1 3_565 1.6354(16) ?
Si1 O2 . 1.575(2) yes

loop_
_geom_torsion_atom_site_label_1
_geom_torsion_atom_site_label_2
_geom_torsion_atom_site_label_3
_geom_torsion_atom_site_label_4
_geom_torsion_site_symmetry_1
_geom_torsion_site_symmetry_2
_geom_torsion_site_symmetry_3
_geom_torsion_site_symmetry_4
_geom_torsion
_geom_torsion_publ_flag
Na1 Si1 O1 Na1 4_676 . . 4_566 79.72(11) ?
Na1 Si1 O1 Na1 . . . 4_666 -91.40(4) ?
Na1 Si1 O1 Na1 4_566 . . 4_666 168.43(9) ?
Na1 Si1 O1 Na1 4_666 . . 4_566 -168.43(9) ?
Na1 Si1 O1 Na1 4_676 . . 4_666 -111.84(10) ?
Na1 Si1 O1 Na1 . . . 4_566 100.17(6) ?
Na1 Si1 O1 Ba1 4_676 . . . 170.78(6) ?
Na1 Si1 O1 Ba1 . . . . -168.78(6) ?
Na1 Si1 O1 Ba1 4_666 . . . -77.38(5) ?
Na1 Si1 O1 Ba1 4_566 . . . 91.06(7) ?
Na1 Si1 O1 Hf1 4_566 . . . -143.7(3) ?
Na1 Si1 O1 Hf1 4_666 . . . 47.9(2) ?
Na1 Si1 O1 Hf1 4_676 . . . -63.9(3) ?
Na1 Si1 O1 Hf1 . . . . -43.5(2) ?
Na1 Si1 O2 Ba1 4_676 . . 1_565 -60.000000 ?
Na1 Si1 O2 Ba1 4_566 . . . -60.0 ?
Na1 Si1 O2 Ba1 4_676 . . 1_665 60.0 ?
Na1 Si1 O2 Ba1 4_666 . . 1_665 -60.0 ?
Na1 Si1 O2 Ba1 4_666 . . . 60.0 ?
Na1 Si1 O2 Ba1 4_666 . . 1_565 180.0 ?
Na1 Si1 O2 Ba1 4_566 . . 1_665 180.000000 ?
Na1 Si1 O2 Ba1 4_676 . . . 180.0 ?
Na1 Si1 O2 Ba1 4_566 . . 1_565 60.0 ?
Ba1 Si1 O1 Na1 . . . 4_566 -91.06(7) ?
Ba1 Si1 O1 Na1 . . . 4_666 77.38(5) ?
Ba1 Si1 O1 Na1 1_565 . . 4_666 155.97(4) ?
Ba1 Si1 O1 Na1 1_665 . . 4_566 -149.85(6) ?
Ba1 Si1 O1 Na1 1_565 . . 4_566 -12.46(9) ?
Ba1 Si1 O1 Na1 1_665 . . 4_666 18.58(9) ?
Ba1 Si1 O1 Ba1 1_565 . . . 78.60(6) ?
Ba1 Si1 O1 Ba1 1_665 . . . -58.80(9) ?
Ba1 Si1 O1 Hf1 1_565 . . . -156.1(2) ?
Ba1 Si1 O1 Hf1 . . . . 125.3(3) ?
Ba1 Si1 O1 Hf1 1_665 . . . 66.5(3) ?
Ba1 Si1 O2 Ba1 1_665 . . 1_565 -120.0 ?
Ba1 Si1 O2 Ba1 1_665 . . . 120.0 ?
Ba1 Si1 O2 Ba1 1_565 . . . -120.000000 ?
Ba1 Si1 O2 Ba1 . . . 1_565 120.0 ?
Ba1 Si1 O2 Ba1 . . . 1_665 -120.0 ?
Ba1 Si1 O2 Ba1 1_565 . . 1_665 120.0 ?
O1 Si1 O1 Na1 3_565 . . 4_666 -148.46(7) ?
O1 Si1 O1 Na1 3_565 . . 4_566 43.11(12) ?
O1 Si1 O1 Na1 2_665 . . 4_566 157.23(5) ?
O1 Si1 O1 Na1 2_665 . . 4_666 -34.34(9) ?
O1 Si1 O1 Ba1 3_565 . . . 134.17(9) ?
O1 Si1 O1 Ba1 2_665 . . . -111.72(10) ?
O1 Si1 O1 Hf1 3_565 . . . -100.56(19) ?
O1 Si1 O1 Hf1 2_665 . . . 13.6(3) ?
O1 Si1 O2 Ba1 3_565 . . 1_565 -10.14(6) ?
O1 Si1 O2 Ba1 2_665 . . 1_565 -130.14(6) ?
O1 Si1 O2 Ba1 3_565 . . . -130.14(6) ?
O1 Si1 O2 Ba1 . . . . -10.14(6) ?
O1 Si1 O2 Ba1 2_665 . . . 109.86(6) ?
O1 Si1 O2 Ba1 . . . 1_665 -130.14(6) ?
O1 Si1 O2 Ba1 2_665 . . 1_665 -10.14(6) ?
O1 Si1 O2 Ba1 3_565 . . 1_665 109.86(6) ?
O1 Si1 O2 Ba1 . . . 1_565 109.86(6) ?
O2 Si1 O1 Na1 . . . 4_566 -79.83(6) ?
O2 Si1 O1 Na1 . . . 4_666 88.60(4) ?
O2 Si1 O1 Ba1 . . . . 11.22(6) ?
O2 Si1 O1 Hf1 . . . . 136.5(2) ?
